data_8100906
loop_
_publ_author_name
'Petra, Becker'
'Peter, Held'

_publ_section_title
;
Crystal structure of sodium scandium borate, NaScB~2~O~5~
;
_journal_issue 1
_journal_name_full 'Zeitschrift f\"ur Kristallographie - New Crystal Structures'
_journal_page_first 35
_journal_page_last 35
_journal_volume 216
_journal_year 2001
_chemical_formula_iupac 'Na Sc B2 O5'
_chemical_formula_structural 'Na Sc B2 O5'
_chemical_formula_sum 'B2 Na O5 Sc'
_chemical_formula_weight 169.57
_chemical_name_common 'Sodium scandium borate'
_space_group_IT_number 14
_symmetry_cell_setting monoclinic
_symmetry_space_group_name_Hall '-P 2ybc'
_symmetry_space_group_name_H-M 'P 1 21/c 1'
_cell_angle_alpha 90.00
_cell_angle_beta 71.483(8)
_cell_angle_gamma 90.00
_cell_formula_units_Z 4
_cell_length_a 7.2339(6)
_cell_length_b 9.7966(6)
_cell_length_c 5.9233(5)
_cell_measurement_temperature 293(2)
_cell_volume 398.04(5)
_diffrn_ambient_temperature 293(2)
_exptl_crystal_density_diffrn 2.830
_refine_diff_density_rms 0.081
_cod_original_sg_symbol_H-M 'P 21/c'
_cod_original_formula_sum 'Na Sc B2 O5'
_cod_database_code 8100906

loop_
_symmetry_equiv_pos_as_xyz
'x, y, z'
'-x, y+1/2, -z+1/2'
'-x, -y, -z'
'x, -y-1/2, z-1/2'

loop_
_atom_site_label
_atom_site_type_symbol
_atom_site_fract_x
_atom_site_fract_y
_atom_site_fract_z
_atom_site_U_iso_or_equiv
_atom_site_adp_type
_atom_site_occupancy
_atom_site_symmetry_multiplicity
_atom_site_Wyckoff_symbol
_atom_site_calc_flag
_atom_site_refinement_flags
_atom_site_disorder_assembly
_atom_site_disorder_group
Sc1 Sc 0.24575(3) 0.67238(2) 0.71655(4) 0.00627(9) Uani 1 4 e d . . .
Na1 Na 0.22134(9) 0.08058(7) 0.79938(11) 0.01783(15) Uani 1 4 e d . . .
O1 O 0.07882(14) 0.49932(10) 0.72081(17) 0.00994(19) Uani 1 4 e d . . .
O2 O 0.61363(14) 0.33078(9) 0.66002(17) 0.00925(19) Uani 1 4 e d . . .
O3 O 0.44750(14) 0.54184(10) 0.76843(18) 0.0118(2) Uani 1 4 e d . . .
O4 O -0.06591(14) 0.29465(10) 0.92462(17) 0.00910(18) Uani 1 4 e d . . .
O5 O 0.26952(15) 0.33074(10) 0.8436(2) 0.0143(2) Uani 1 4 e d . . .
B1 B 0.0901(2) 0.38022(14) 0.8293(2) 0.0085(2) Uani 1 4 e d . . .
B2 B 0.4457(2) 0.40532(15) 0.7551(3) 0.0087(3) Uani 1 4 e d . . .

loop_
_atom_site_aniso_label
_atom_site_aniso_U_11
_atom_site_aniso_U_22
_atom_site_aniso_U_33
_atom_site_aniso_U_23
_atom_site_aniso_U_13
_atom_site_aniso_U_12
Sc1 0.00629(13) 0.00618(13) 0.00674(13) -0.00008(7) -0.00265(8) 0.00009(7)
Na1 0.0126(3) 0.0232(3) 0.0193(3) 0.0028(2) -0.0075(2) -0.0012(2)
O1 0.0101(4) 0.0089(4) 0.0122(4) 0.0016(3) -0.0055(3) -0.0015(3)
O2 0.0083(4) 0.0102(4) 0.0087(4) 0.0007(3) -0.0019(3) 0.0029(3)
O3 0.0101(4) 0.0091(4) 0.0181(5) -0.0013(3) -0.0071(4) 0.0019(3)
O4 0.0086(4) 0.0100(4) 0.0084(4) -0.0007(3) -0.0023(3) -0.0026(3)
O5 0.0074(4) 0.0112(5) 0.0234(5) 0.0057(4) -0.0037(4) -0.0001(3)
B1 0.0080(6) 0.0094(6) 0.0079(5) -0.0012(4) -0.0021(5) -0.0003(5)
B2 0.0075(6) 0.0102(6) 0.0087(6) 0.0009(5) -0.0030(5) 0.0007(5)

loop_
_geom_bond_atom_site_label_1
_geom_bond_atom_site_label_2
_geom_bond_distance
_geom_bond_site_symmetry_2
_geom_bond_publ_flag
Sc1 O3 2.0358(10) . ?
Sc1 O1 2.0770(10) . ?
Sc1 O2 2.1095(9) 2_656 ?
Sc1 O4 2.1255(9) 2_556 ?
Sc1 O4 2.1349(10) 3_567 ?
Sc1 O2 2.1377(10) 3_666 ?
Sc1 Sc1 3.3293(3) 4_576 ?
Sc1 Sc1 3.3293(3) 4_575 ?
Sc1 Na1 3.5266(7) 2_556 ?
Sc1 Na1 3.5433(7) 4_565 ?
Sc1 Na1 3.9304(7) 2_656 ?
Na1 O3 2.3309(12) 2_646 ?
Na1 O1 2.3510(11) 2_546 ?
Na1 O5 2.5009(12) . ?
Na1 O1 2.5044(12) 4_566 ?
Na1 O5 2.7506(14) 4_565 ?
Na1 O2 2.7666(12) 2_646 ?
Na1 O4 2.8787(12) . ?
Na1 B2 2.8913(16) 2_646 ?
Na1 B1 3.0012(16) 4_566 ?
Na1 B1 3.0729(16) . ?
Na1 B2 3.1183(16) 4_565 ?
Na1 Sc1 3.5266(7) 2_546 ?
O1 B1 1.3469(17) . ?
O1 Na1 2.3510(11) 2_556 ?
O1 Na1 2.5044(12) 4_565 ?
O2 B2 1.3752(17) . ?
O2 Sc1 2.1095(9) 2_646 ?
O2 Sc1 2.1377(10) 3_666 ?
O2 Na1 2.7666(12) 2_656 ?
O3 B2 1.3402(17) . ?
O3 Na1 2.3309(12) 2_656 ?
O4 B1 1.3750(16) . ?
O4 Sc1 2.1255(9) 2_546 ?
O4 Sc1 2.1349(10) 3_567 ?
O5 B1 1.4132(17) . ?
O5 B2 1.4173(17) . ?
O5 Na1 2.7506(14) 4_566 ?
B1 Na1 3.0012(16) 4_565 ?
B2 Na1 2.8913(16) 2_656 ?
B2 Na1 3.1183(16) 4_566 ?
